data_1001372
loop_
_publ_author_name
'Rulmont, A'
'Tarte, P'
'Foumakoye, G'
'Fransolet, A M'
'Choisnet, J'

_publ_section_title
;
The disordered Spinel Na Ag Mo O~4~ and Its High Temperature, Ordered
Orthorhombic Polymorph
;
_journal_coden_ASTM JSSCBI
_journal_name_full 'Journal of Solid State Chemistry'
_journal_page_first 18
_journal_page_last 25
_journal_paper_doi 10.1016/0022-4596(88)90188-0
_journal_volume 76
_journal_year 1988
_chemical_formula_structural 'Na Ag Mo O4'
_chemical_formula_sum 'Ag Mo Na O4'
_chemical_name_systematic 'Sodium silver molybenum oxide -II'
_space_group_IT_number 62
_symmetry_cell_setting orthorhombic
_symmetry_Int_Tables_number 62
_symmetry_space_group_name_Hall '-P 2ac 2n'
_symmetry_space_group_name_H-M 'P n m a'
_cell_angle_alpha 90
_cell_angle_beta 90
_cell_angle_gamma 90
_cell_formula_units_Z 4
_cell_length_a 10.384(1)
_cell_length_b 7.1220(8)
_cell_length_c 5.5933(6)
_cell_volume 413.7
_refine_ls_R_factor_all 0.079
_cod_database_code 1001372

loop_
_symmetry_equiv_pos_as_xyz
x,y,z
1/2+x,1/2-y,1/2-z
-x,1/2+y,-z
1/2-x,-y,1/2+z
-x,-y,-z
1/2-x,1/2+y,1/2+z
x,1/2-y,z
1/2+x,y,1/2-z

loop_
_atom_site_label
_atom_site_type_symbol
_atom_site_symmetry_multiplicity
_atom_site_Wyckoff_symbol
_atom_site_fract_x
_atom_site_fract_y
_atom_site_fract_z
_atom_site_occupancy
_atom_site_attached_hydrogens
_atom_site_calc_flag
Na1 Na1+ 4 a 0.5 0.5 0.5 0.94 0 d
Ag1 Ag1+ 4 a 0.5 0.5 0.5 0.06 0 d
Ag2 Ag1+ 4 c 0.1384(5) 0.25 0.509(5) 0.94 0 d
Na2 Na1+ 4 c 0.1384(5) 0.25 0.509(5) 0.06 0 d
Mo1 Mo6+ 4 c 0.316(1) 0.25 0.0009(80) 1. 0 d
O1 O2- 4 c 0.3559(58) 0.25 0.2965(68) 1. 0 d
O2 O2- 4 c 0.1595(44) 0.25 -0.068(11) 1. 0 d
O3 O2- 8 d 0.3760(29) -0.9532(47) -0.1254(39) 1. 0 d

loop_
_atom_type_symbol
_atom_type_oxidation_number
Na1+ 1.000
Ag1+ 1.000
Mo6+ 6.000
O2- -2.000
